data_7034277
loop_
_publ_author_name
'Chen, Lianfen'
'Kang, Jian'
'Cui, Hao'
'Wang, Yingxia'
'Liu, Lan'
'Zhang, Li'
'Su, Cheng-Yong'

_publ_section_title
;
 Homochiral coordination cages assembled from dinuclear paddlewheel nodes
 and enantiopure ditopic ligands: syntheses, structures and catalysis.
;
_journal_issue 27
_journal_name_full 'Dalton transactions (Cambridge, England : 2003)'
_journal_page_first 12180
_journal_page_last 12188
_journal_paper_doi 10.1039/c4dt03782k
_journal_volume 44
_journal_year 2015
_chemical_absolute_configuration rm
_chemical_formula_sum 'C72 H66 Cl2 Cu4 N8 O43'
_chemical_formula_weight 2056.39
_chemical_name_systematic
; 
 ? 
;
_space_group_IT_number 150
_symmetry_cell_setting trigonal
_symmetry_space_group_name_Hall 'P 3 2"'
_symmetry_space_group_name_H-M 'P 3 2 1'
_atom_sites_solution_hydrogens geom
_atom_sites_solution_primary direct
_atom_sites_solution_secondary difmap
_audit_creation_method SHELXL-97
_audit_update_record
;
2015-01-26 deposited with the CCDC.
2015-02-19 downloaded from the CCDC.
;
_cell_angle_alpha 90.00
_cell_angle_beta 90.00
_cell_angle_gamma 120.00
_cell_formula_units_Z 3
_cell_length_a 26.9979(4)
_cell_length_b 26.9979(4)
_cell_length_c 13.0953(2)
_cell_measurement_reflns_used 20168
_cell_measurement_temperature 150(2)
_cell_measurement_theta_max 65.1910
_cell_measurement_theta_min 3.7640
_cell_volume 8266.2(2)
_computing_cell_refinement
;
CrysAlisPro, Agilent Technologies,
Version 1.171.36.32 (release 02-08-2013 CrysAlis171 .NET)
(compiled Aug  2 2013,16:46:58)
;
_computing_data_collection
;
CrysAlisPro, Agilent Technologies,
Version 1.171.36.32 (release 02-08-2013 CrysAlis171 .NET)
(compiled Aug  2 2013,16:46:58)
;
_computing_data_reduction
;
CrysAlisPro, Agilent Technologies,
Version 1.171.36.32 (release 02-08-2013 CrysAlis171 .NET)
(compiled Aug  2 2013,16:46:58)
;
_computing_structure_refinement 'SHELXL-97 (Sheldrick, 1997)'
_computing_structure_solution 'SHELXS-97 (Sheldrick, 1990)'
_diffrn_ambient_temperature 150.00(10)
_diffrn_detector_area_resol_mean 10.6525
_diffrn_measured_fraction_theta_full 0.992
_diffrn_measured_fraction_theta_max 0.992
_diffrn_measurement_device_type 'SuperNova, Dual, Cu at zero, Atlas'
_diffrn_measurement_method '\w scans'
_diffrn_radiation_monochromator mirror
_diffrn_radiation_source 'SuperNova (Cu) X-ray Source'
_diffrn_radiation_type CuK\a
_diffrn_radiation_wavelength 1.54178
_diffrn_reflns_av_R_equivalents 0.0447
_diffrn_reflns_av_unetI/netI 0.0297
_diffrn_reflns_limit_h_max 29
_diffrn_reflns_limit_h_min -26
_diffrn_reflns_limit_k_max 20
_diffrn_reflns_limit_k_min -31
_diffrn_reflns_limit_l_max 15
_diffrn_reflns_limit_l_min -15
_diffrn_reflns_number 38856
_diffrn_reflns_theta_full 64.90
_diffrn_reflns_theta_max 64.90
_diffrn_reflns_theta_min 3.27
_exptl_absorpt_coefficient_mu 2.008
_exptl_absorpt_correction_T_max 0.8559
_exptl_absorpt_correction_T_min 0.7394
_exptl_absorpt_correction_type multi-scan
_exptl_crystal_colour blue
_exptl_crystal_density_diffrn 1.239
_exptl_crystal_density_method 'not measured'
_exptl_crystal_description block
_exptl_crystal_F_000 3144
_exptl_crystal_size_max 0.16
_exptl_crystal_size_mid 0.11
_exptl_crystal_size_min 0.08
_platon_squeeze_details
;
;
_refine_diff_density_max 0.446
_refine_diff_density_min -0.696
_refine_diff_density_rms 0.091
_refine_ls_abs_structure_details 'Flack H D (1983), Acta Cryst. A39, 876-881'
_refine_ls_abs_structure_Flack 0.00(6)
_refine_ls_extinction_method none
_refine_ls_goodness_of_fit_ref 1.060
_refine_ls_hydrogen_treatment mixed
_refine_ls_matrix_type full
_refine_ls_number_parameters 591
_refine_ls_number_reflns 9279
_refine_ls_number_restraints 40
_refine_ls_restrained_S_all 1.060
_refine_ls_R_factor_all 0.0824
_refine_ls_R_factor_gt 0.0807
_refine_ls_shift/su_max 0.001
_refine_ls_shift/su_mean 0.000
_refine_ls_structure_factor_coef Fsqd
_refine_ls_weighting_details 'calc w=1/[\s^2^(Fo^2^)+(0.0949P)^2^+25.0326P] where P=(Fo^2^+2Fc^2^)/3'
_refine_ls_weighting_scheme calc
_refine_ls_wR_factor_gt 0.2077
_refine_ls_wR_factor_ref 0.2092
_reflns_number_gt 8939
_reflns_number_total 9279
_reflns_threshold_expression >2sigma(I)
_cod_data_source_file c4dt03782k2.cif
_cod_data_source_block 2
_cod_depositor_comments 'Adding full bibliography for 7034276--7034279.cif.'
_cod_database_code 7034277

loop_
_symmetry_equiv_pos_as_xyz
'x, y, z'
'-y, x-y, z'
'-x+y, -x, z'
'y, x, -z'
'-x, -x+y, -z'
'x-y, -y, -z'

loop_
_atom_site_label
_atom_site_type_symbol
_atom_site_fract_x
_atom_site_fract_y
_atom_site_fract_z
_atom_site_U_iso_or_equiv
_atom_site_adp_type
_atom_site_occupancy
_atom_site_symmetry_multiplicity
_atom_site_calc_flag
_atom_site_refinement_flags
_atom_site_disorder_assembly
_atom_site_disorder_group
Cu1 Cu 0.24977(7) 0.24977(7) 0.0000 0.0979(9) Uani 1 2 d S A .
Cu2 Cu 0.34534(6) 0.34534(6) 0.0000 0.0519(4) Uani 1 2 d S . .
Cu3 Cu 0.55545(5) 0.55545(5) 0.0000 0.0319(3) Uani 1 2 d S . .
Cu4 Cu 0.65061(5) 0.65061(5) 0.0000 0.0451(4) Uani 1 2 d S B .
O1 O 0.2557(4) 0.2546(4) 0.1504(8) 0.109(3) Uani 1 1 d . . .
O2 O 0.3407(3) 0.3353(3) 0.1451(5) 0.0649(15) Uani 1 1 d . A .
O3 O 0.3711(4) 0.3987(6) 0.3964(5) 0.151(5) Uani 1 1 d D . .
O4 O 0.6124(4) 0.5491(5) 0.3298(5) 0.109(3) Uani 1 1 d . . .
O5 O 0.6767(2) 0.6061(3) 0.0789(4) 0.0617(14) Uani 1 1 d . . .
O6 O 0.5935(2) 0.5242(2) 0.0802(4) 0.0493(11) Uani 1 1 d . B .
O7 O 0.6139(3) 0.4049(3) 0.1520(5) 0.0772(18) Uani 1 1 d . B .
O8 O 0.3796(5) 0.2536(5) 0.2588(12) 0.191(8) Uani 1 1 d D . .
O9 O 0.3041(3) 0.2192(2) 0.0009(7) 0.087(2) Uani 1 1 d . . .
O10 O 0.3864(2) 0.3046(2) -0.0079(5) 0.0597(13) Uani 1 1 d . A .
O11 O 0.5126(3) 0.2756(2) 0.0435(4) 0.0602(14) Uani 1 1 d U . .
O12 O 0.6758(2) 0.4966(2) -0.1275(4) 0.0526(12) Uani 1 1 d . . .
O13 O 0.57994(19) 0.53662(19) -0.1241(3) 0.0408(9) Uani 1 1 d . B .
O14 O 0.6623(2) 0.6194(2) -0.1288(4) 0.0525(12) Uani 1 1 d . . .
O15 O 0.5540(3) 0.4646(3) -0.3936(4) 0.080(2) Uani 1 1 d . B .
O16 O 0.3927(2) 0.2476(3) -0.2208(5) 0.0741(17) Uani 1 1 d . B .
O17 O 0.1730(5) 0.1730(5) 0.0000 0.173(8) Uani 1 2 d S . .
H17 H 0.1711 0.1541 0.0524 0.260 Uiso 0.50 1 calc PR A .
O18 O 0.7299(3) 0.7299(3) 0.0000 0.109(4) Uani 1 2 d S . .
H18 H 0.7487 0.7318 -0.0524 0.163 Uiso 0.50 1 calc PR B .
O19A O 0.4304(6) 0.4304(6) 0.0000 0.057(4) Uani 0.50 2 d SP A 2
O19B O 0.4673(7) 0.4673(7) 0.0000 0.051(4) Uani 0.50 2 d SP B 1
N1 N 0.6280(3) 0.4850(4) 0.2366(4) 0.0626(19) Uani 1 1 d . B .
N2 N 0.3632(4) 0.3189(5) 0.3394(8) 0.121(5) Uani 1 1 d DU A .
N3 N 0.6210(2) 0.4933(2) -0.2658(4) 0.0391(11) Uani 1 1 d . B .
N4 N 0.4426(3) 0.2524(3) -0.0772(6) 0.0565(16) Uani 1 1 d . A .
C1 C 0.4835(4) 0.3902(5) 0.1875(7) 0.076(3) Uani 1 1 d . B .
H1 H 0.4743 0.3808 0.1176 0.091 Uiso 1 1 calc R . .
C2 C 0.6038(6) 0.5023(8) 0.3124(6) 0.104(5) Uani 1 1 d . B .
C3 C 0.3942(6) 0.3734(7) 0.3767(7) 0.123(5) Uani 1 1 d DU A .
C4 C 0.5580(5) 0.3970(6) 0.3036(6) 0.094(4) Uani 1 1 d . B .
H4 H 0.5705 0.3762 0.3509 0.113 Uiso 1 1 calc R . .
C5 C 0.6710(4) 0.5256(4) 0.1670(5) 0.061(2) Uani 1 1 d . . .
H5 H 0.6802 0.5030 0.1176 0.073 Uiso 1 1 calc R B .
C6 C 0.4995(5) 0.4409(6) 0.3482(6) 0.094(4) Uani 1 1 d . B .
H6 H 0.4999 0.4752 0.3781 0.113 Uiso 1 1 calc R . .
C7 C 0.7262(5) 0.5666(6) 0.2214(7) 0.095(4) Uani 1 1 d . B .
H7A H 0.7403 0.5448 0.2593 0.142 Uiso 1 1 calc R . .
H7B H 0.7191 0.5903 0.2689 0.142 Uiso 1 1 calc R . .
H7C H 0.7549 0.5911 0.1710 0.142 Uiso 1 1 calc R . .
C8 C 0.6446(4) 0.5552(4) 0.1052(5) 0.0541(18) Uani 1 1 d . B .
C9 C 0.6034(4) 0.4285(6) 0.2204(6) 0.083(4) Uani 1 1 d . . .
C10 C 0.5562(6) 0.4449(7) 0.3589(7) 0.103(4) Uani 1 1 d . . .
H10 H 0.5644 0.4435 0.4329 0.124 Uiso 1 1 calc R B .
C11 C 0.4829(4) 0.4340(5) 0.2316(5) 0.066(3) Uani 1 1 d . . .
H11 H 0.4735 0.4589 0.1963 0.080 Uiso 1 1 calc R B .
C12 C 0.3981(5) 0.2965(6) 0.3096(11) 0.139(6) Uani 1 1 d DU . .
C13 C 0.4556(4) 0.3872(6) 0.3986(6) 0.104(4) Uani 1 1 d DU . .
H13 H 0.4627 0.3881 0.4737 0.125 Uiso 1 1 calc R B .
C14 C 0.4574(5) 0.3349(6) 0.3449(9) 0.126(5) Uani 1 1 d DU B .
H14 H 0.4683 0.3145 0.3962 0.151 Uiso 1 1 calc R . .
C15 C 0.3021(6) 0.2910(7) 0.3044(9) 0.112(5) Uani 1 1 d . . .
H15 H 0.2893 0.3180 0.3285 0.134 Uiso 1 1 calc R A .
C16 C 0.5000(6) 0.3562(7) 0.2584(10) 0.121(6) Uani 1 1 d . . .
H16 H 0.5003 0.3239 0.2216 0.146 Uiso 1 1 calc R B .
C17 C 0.3000(5) 0.2946(5) 0.1872(9) 0.083(3) Uani 1 1 d . A .
C18 C 0.2621(7) 0.2366(9) 0.3561(16) 0.179(10) Uani 1 1 d . A .
H18A H 0.2238 0.2212 0.3269 0.268 Uiso 1 1 calc R . .
H18B H 0.2609 0.2437 0.4292 0.268 Uiso 1 1 calc R . .
H18C H 0.2753 0.2091 0.3465 0.268 Uiso 1 1 calc R . .
C19 C 0.6284(3) 0.5725(3) -0.1639(5) 0.0384(13) Uani 1 1 d . B .
C20 C 0.6413(3) 0.5548(3) -0.2696(6) 0.0501(16) Uani 1 1 d . . .
H20 H 0.6184 0.5614 -0.3224 0.060 Uiso 1 1 calc R B .
C21 C 0.7030(4) 0.5887(4) -0.2990(6) 0.067(2) Uani 1 1 d . B .
H21A H 0.7084 0.5761 -0.3663 0.100 Uiso 1 1 calc R . .
H21B H 0.7262 0.5826 -0.2484 0.100 Uiso 1 1 calc R . .
H21C H 0.7148 0.6294 -0.3017 0.100 Uiso 1 1 calc R . .
C22 C 0.5785(3) 0.4538(3) -0.3259(5) 0.0484(17) Uani 1 1 d . . .
C23 C 0.5662(4) 0.3944(3) -0.2960(5) 0.0529(18) Uani 1 1 d . B .
H23 H 0.5751 0.3760 -0.3539 0.064 Uiso 1 1 calc R . .
C24 C 0.6069(3) 0.4050(3) -0.2054(4) 0.0385(13) Uani 1 1 d . . .
H24 H 0.6336 0.3905 -0.2213 0.046 Uiso 1 1 calc R B .
C25 C 0.6391(3) 0.4681(3) -0.1901(5) 0.0416(14) Uani 1 1 d . B .
C26 C 0.5714(3) 0.3759(3) -0.1072(5) 0.0460(15) Uani 1 1 d . B .
H26 H 0.5962 0.3847 -0.0454 0.055 Uiso 1 1 calc R . .
C27 C 0.5383(3) 0.3115(3) -0.1317(5) 0.0453(15) Uani 1 1 d . . .
H27 H 0.5652 0.2972 -0.1475 0.054 Uiso 1 1 calc R B .
C28 C 0.4973(3) 0.3004(3) -0.2223(5) 0.0510(16) Uani 1 1 d . B .
H28 H 0.5044 0.2796 -0.2784 0.061 Uiso 1 1 calc R . .
C29 C 0.5034(3) 0.3570(3) -0.2622(6) 0.0496(17) Uani 1 1 d . . .
H29 H 0.4759 0.3507 -0.3186 0.060 Uiso 1 1 calc R B .
C30 C 0.4946(3) 0.3862(3) -0.1699(6) 0.0510(17) Uani 1 1 d . B .
H30 H 0.4650 0.3955 -0.1667 0.061 Uiso 1 1 calc R . .
C31 C 0.5302(3) 0.3972(3) -0.0970(5) 0.0458(16) Uani 1 1 d . . .
H31 H 0.5304 0.4181 -0.0386 0.055 Uiso 1 1 calc R B .
C32 C 0.4991(3) 0.2783(3) -0.0411(7) 0.0554(19) Uani 1 1 d U A .
C33 C 0.4382(3) 0.2637(3) -0.1772(8) 0.064(2) Uani 1 1 d . . .
C34 C 0.3946(4) 0.2215(3) -0.0071(9) 0.072(3) Uani 1 1 d . . .
H34 H 0.4090 0.2224 0.0636 0.087 Uiso 1 1 calc R A .
C35 C 0.3593(5) 0.1576(4) -0.0470(11) 0.095(4) Uani 1 1 d . A .
H35A H 0.3834 0.1400 -0.0446 0.143 Uiso 1 1 calc R . .
H35B H 0.3470 0.1574 -0.1175 0.143 Uiso 1 1 calc R . .
H35C H 0.3256 0.1359 -0.0035 0.143 Uiso 1 1 calc R . .
C36 C 0.3572(4) 0.2500(4) -0.0087(9) 0.078(3) Uani 1 1 d . A .
Cl1 Cl 0.53778(15) 0.24753(16) 0.4860(3) 0.1075(10) Uani 1 1 d . . .
O20 O 0.5585(5) 0.2514(5) 0.6033(8) 0.149(4) Uani 1 1 d . . .
O21 O 0.4918(9) 0.1900(7) 0.4782(15) 0.243(8) Uani 1 1 d . . .
O22 O 0.5158(9) 0.2806(8) 0.5150(10) 0.222(9) Uani 1 1 d . . .
O23 O 0.5630(10) 0.2642(7) 0.4020(15) 0.298(14) Uani 1 1 d . . .

loop_
_atom_site_aniso_label
_atom_site_aniso_U_11
_atom_site_aniso_U_22
_atom_site_aniso_U_33
_atom_site_aniso_U_23
_atom_site_aniso_U_13
_atom_site_aniso_U_12
Cu1 0.0462(7) 0.0462(7) 0.202(3) -0.0121(6) 0.0121(6) 0.0239(8)
Cu2 0.0465(6) 0.0465(6) 0.0729(10) -0.0017(3) 0.0017(3) 0.0309(7)
Cu3 0.0364(5) 0.0364(5) 0.0291(5) 0.0000(2) 0.0000(2) 0.0227(5)
Cu4 0.0396(5) 0.0396(5) 0.0532(8) -0.0079(3) 0.0079(3) 0.0176(6)
O1 0.071(5) 0.081(5) 0.190(10) 0.047(6) 0.059(6) 0.050(4)
O2 0.071(4) 0.072(4) 0.071(3) 0.012(3) 0.025(3) 0.051(3)
O3 0.165(8) 0.365(17) 0.047(4) -0.028(6) -0.014(4) 0.224(12)
O4 0.151(8) 0.212(10) 0.044(3) -0.035(4) -0.020(4) 0.152(8)
O5 0.055(3) 0.074(4) 0.077(4) -0.018(3) -0.003(3) 0.048(3)
O6 0.059(3) 0.058(3) 0.047(3) 0.002(2) 0.001(2) 0.040(3)
O7 0.084(4) 0.107(5) 0.072(4) 0.009(3) 0.024(3) 0.070(4)
O8 0.143(9) 0.156(10) 0.336(19) 0.158(12) 0.170(11) 0.121(9)
O9 0.061(4) 0.041(3) 0.155(7) 0.009(4) 0.019(4) 0.022(3)
O10 0.056(3) 0.046(3) 0.082(4) 0.008(3) 0.014(3) 0.030(2)
O11 0.099(4) 0.067(3) 0.043(3) 0.014(2) -0.003(3) 0.063(3)
O12 0.051(3) 0.047(3) 0.062(3) -0.009(2) -0.018(2) 0.026(2)
O13 0.043(2) 0.040(2) 0.039(2) -0.0001(19) 0.0010(19) 0.0210(19)
O14 0.050(3) 0.047(3) 0.059(3) -0.004(2) 0.008(2) 0.023(2)
O15 0.141(6) 0.074(4) 0.036(3) -0.012(3) -0.045(3) 0.062(4)
O16 0.063(3) 0.054(3) 0.117(5) -0.015(3) -0.018(3) 0.038(3)
O17 0.076(6) 0.076(6) 0.35(3) -0.002(6) 0.002(6) 0.026(6)
O18 0.044(3) 0.044(3) 0.212(13) -0.032(4) 0.032(4) 0.003(4)
O19A 0.042(6) 0.042(6) 0.085(12) -0.009(4) 0.009(4) 0.020(7)
O19B 0.076(9) 0.076(9) 0.029(7) 0.007(3) -0.007(3) 0.059(10)
N1 0.078(4) 0.127(7) 0.031(3) 0.008(4) 0.004(3) 0.087(5)
N2 0.113(7) 0.209(11) 0.116(8) 0.120(8) 0.090(6) 0.137(8)
N3 0.055(3) 0.043(3) 0.029(2) -0.002(2) 0.005(2) 0.031(2)
N4 0.042(3) 0.044(3) 0.092(5) 0.008(3) -0.004(3) 0.028(3)
C1 0.085(6) 0.101(7) 0.070(5) 0.046(5) 0.035(5) 0.068(6)
C2 0.129(10) 0.237(16) 0.036(4) -0.001(7) -0.012(5) 0.158(12)
C3 0.173(12) 0.266(16) 0.033(5) 0.041(8) 0.023(6) 0.187(13)
C4 0.124(9) 0.192(12) 0.043(4) 0.055(6) 0.036(5) 0.136(10)
C5 0.071(5) 0.101(6) 0.042(3) -0.014(4) -0.015(4) 0.067(5)
C6 0.115(8) 0.201(13) 0.036(4) 0.028(5) 0.020(5) 0.132(10)
C7 0.079(6) 0.168(11) 0.066(6) -0.049(7) -0.038(5) 0.084(8)
C8 0.052(4) 0.086(6) 0.039(3) -0.013(4) -0.007(3) 0.045(4)
C9 0.096(7) 0.166(12) 0.048(4) 0.038(6) 0.020(4) 0.111(9)
C10 0.131(9) 0.208(14) 0.046(4) 0.046(7) 0.030(6) 0.141(10)
C11 0.089(6) 0.138(8) 0.017(3) 0.025(4) 0.015(3) 0.091(6)
C12 0.121(10) 0.182(14) 0.182(13) 0.125(11) 0.083(9) 0.127(11)
C13 0.098(7) 0.238(13) 0.032(4) 0.045(6) 0.017(4) 0.127(9)
C14 0.123(9) 0.224(13) 0.111(8) 0.127(9) 0.081(7) 0.148(10)
C15 0.101(9) 0.171(13) 0.102(8) 0.066(9) 0.043(7) 0.097(9)
C16 0.126(10) 0.182(13) 0.130(10) 0.117(10) 0.093(9) 0.132(11)
C17 0.082(7) 0.105(8) 0.099(7) 0.059(7) 0.047(6) 0.074(7)
C18 0.140(13) 0.22(2) 0.229(19) 0.166(17) 0.134(14) 0.133(14)
C19 0.042(3) 0.038(3) 0.045(3) 0.004(3) 0.001(3) 0.026(3)
C20 0.057(4) 0.037(3) 0.055(4) -0.002(3) 0.010(3) 0.023(3)
C21 0.085(6) 0.054(4) 0.050(4) 0.008(3) 0.038(4) 0.026(4)
C22 0.079(5) 0.042(4) 0.026(3) -0.002(2) -0.006(3) 0.031(4)
C23 0.079(5) 0.054(4) 0.039(4) -0.001(3) -0.013(3) 0.043(4)
C24 0.034(3) 0.046(3) 0.040(3) -0.008(3) -0.002(3) 0.023(3)
C25 0.037(3) 0.054(4) 0.044(3) -0.006(3) -0.005(3) 0.030(3)
C26 0.048(4) 0.047(4) 0.053(4) -0.009(3) -0.016(3) 0.031(3)
C27 0.052(4) 0.043(4) 0.049(4) -0.003(3) -0.007(3) 0.029(3)
C28 0.052(4) 0.055(4) 0.054(4) -0.007(3) -0.020(3) 0.032(4)
C29 0.060(4) 0.043(4) 0.057(4) -0.011(3) -0.023(3) 0.034(3)
C30 0.048(4) 0.042(4) 0.071(5) 0.000(3) -0.004(3) 0.028(3)
C31 0.060(4) 0.048(4) 0.046(4) 0.003(3) 0.000(3) 0.039(3)
C32 0.044(4) 0.041(4) 0.090(6) 0.021(4) 0.005(4) 0.028(3)
C33 0.041(4) 0.046(4) 0.105(7) 0.002(4) -0.016(4) 0.022(3)
C34 0.057(5) 0.041(4) 0.138(8) 0.005(5) 0.001(5) 0.040(4)
C35 0.085(7) 0.043(4) 0.170(11) 0.039(6) 0.065(7) 0.041(5)
C36 0.060(5) 0.038(4) 0.146(10) 0.015(5) 0.008(6) 0.032(4)
Cl1 0.109(2) 0.119(3) 0.106(2) 0.0191(18) 0.0150(18) 0.065(2)
O20 0.153(9) 0.146(9) 0.137(8) 0.062(7) -0.028(7) 0.067(7)
O21 0.24(2) 0.153(13) 0.250(19) -0.040(12) -0.010(15) 0.031(13)
O22 0.38(3) 0.296(19) 0.136(10) -0.024(11) 0.023(12) 0.28(2)
O23 0.40(3) 0.193(14) 0.29(2) 0.115(14) 0.30(2) 0.142(17)

loop_
_atom_type_symbol
_atom_type_description
_atom_type_scat_dispersion_real
_atom_type_scat_dispersion_imag
_atom_type_scat_source
C C 0.0181 0.0091 'International Tables Vol C Tables 4.2.6.8 and 6.1.1.4'
H H 0.0000 0.0000 'International Tables Vol C Tables 4.2.6.8 and 6.1.1.4'
Cl Cl 0.3639 0.7018 'International Tables Vol C Tables 4.2.6.8 and 6.1.1.4'
Cu Cu -1.9646 0.5888 'International Tables Vol C Tables 4.2.6.8 and 6.1.1.4'
N N 0.0311 0.0180 'International Tables Vol C Tables 4.2.6.8 and 6.1.1.4'
O O 0.0492 0.0322 'International Tables Vol C Tables 4.2.6.8 and 6.1.1.4'

loop_
_geom_angle_atom_site_label_1
_geom_angle_atom_site_label_2
_geom_angle_atom_site_label_3
_geom_angle
_geom_angle_site_symmetry_1
_geom_angle_site_symmetry_3
O1 Cu1 O1 171.6(5) . 4
O1 Cu1 O9 90.3(3) . 4
O1 Cu1 O9 88.3(3) 4 4
O1 Cu1 O9 88.3(3) . .
O1 Cu1 O9 90.3(3) 4 .
O9 Cu1 O9 161.7(4) 4 .
O1 Cu1 O17 94.2(2) . .
O1 Cu1 O17 94.2(2) 4 .
O9 Cu1 O17 99.14(18) 4 .
O9 Cu1 O17 99.14(18) . .
O1 Cu1 Cu2 85.8(2) . .
O1 Cu1 Cu2 85.8(2) 4 .
O9 Cu1 Cu2 80.86(18) 4 .
O9 Cu1 Cu2 80.86(18) . .
O17 Cu1 Cu2 180.0(7) . .
O2 Cu2 O2 168.1(4) 4 .
O2 Cu2 O10 89.3(2) 4 4
O2 Cu2 O10 90.8(2) . 4
O2 Cu2 O10 90.8(2) 4 .
O2 Cu2 O10 89.3(2) . .
O10 Cu2 O10 179.7(4) 4 .
O2 Cu2 O19A 96.0(2) 4 .
O2 Cu2 O19A 96.0(2) . .
O10 Cu2 O19A 89.87(17) 4 .
O10 Cu2 O19A 89.87(17) . .
O2 Cu2 Cu1 84.0(2) 4 .
O2 Cu2 Cu1 84.0(2) . .
O10 Cu2 Cu1 90.13(17) 4 .
O10 Cu2 Cu1 90.13(17) . .
O19A Cu2 Cu1 180.0(8) . .
O13 Cu3 O13 175.4(3) 4 .
O13 Cu3 O6 90.88(19) 4 4
O13 Cu3 O6 88.90(19) . 4
O13 Cu3 O6 88.90(19) 4 .
O13 Cu3 O6 90.88(19) . .
O6 Cu3 O6 174.5(3) 4 .
O13 Cu3 O19B 92.28(14) 4 .
O13 Cu3 O19B 92.28(14) . .
O6 Cu3 O19B 92.74(16) 4 .
O6 Cu3 O19B 92.74(16) . .
O13 Cu3 Cu4 87.72(14) 4 .
O13 Cu3 Cu4 87.72(14) . .
O6 Cu3 Cu4 87.26(16) 4 .
O6 Cu3 Cu4 87.26(16) . .
O19B Cu3 Cu4 180.0(8) . .
O5 Cu4 O5 165.4(4) 4 .
O5 Cu4 O14 90.3(2) 4 4
O5 Cu4 O14 87.7(2) . 4
O5 Cu4 O14 87.7(2) 4 .
O5 Cu4 O14 90.3(2) . .
O14 Cu4 O14 164.7(3) 4 .
O5 Cu4 O18 97.28(18) 4 .
O5 Cu4 O18 97.28(18) . .
O14 Cu4 O18 97.67(15) 4 .
O14 Cu4 O18 97.67(15) . .
O5 Cu4 Cu3 82.72(18) 4 .
O5 Cu4 Cu3 82.72(18) . .
O14 Cu4 Cu3 82.33(15) 4 .
O14 Cu4 Cu3 82.33(15) . .
O18 Cu4 Cu3 180.00(11) . .
C17 O1 Cu1 117.2(7) . .
C17 O2 Cu2 122.6(8) . .
C8 O5 Cu4 123.7(5) . .
C8 O6 Cu3 120.1(5) . .
C36 O9 Cu1 123.6(5) . .
C36 O10 Cu2 117.5(5) . .
C19 O13 Cu3 120.0(4) . .
C19 O14 Cu4 124.5(4) . .
Cu1 O17 H17 109.5 . .
Cu4 O18 H18 109.5 . .
C9 N1 C2 116.4(10) . .
C9 N1 C5 120.8(6) . .
C2 N1 C5 122.0(10) . .
C3 N2 C12 112.5(9) . .
C3 N2 C15 125.0(9) . .
C12 N2 C15 120.3(12) . .
C22 N3 C25 112.6(5) . .
C22 N3 C20 124.1(6) . .
C25 N3 C20 122.9(6) . .
C33 N4 C32 114.0(7) . .
C33 N4 C34 125.4(7) . .
C32 N4 C34 120.4(8) . .
C11 C1 C16 114.2(10) . .
C11 C1 H1 122.9 . .
C16 C1 H1 122.9 . .
O4 C2 N1 128.1(14) . .
O4 C2 C10 127.6(9) . .
N1 C2 C10 103.8(12) . .
O3 C3 N2 119.6(13) . .
O3 C3 C13 130.4(14) . .
N2 C3 C13 109.4(9) . .
C10 C4 C16 110.2(9) . .
C10 C4 C9 102.9(10) . .
C16 C4 C9 111.9(8) . .
C10 C4 H4 110.5 . .
C16 C4 H4 110.5 . .
C9 C4 H4 110.5 . .
N1 C5 C7 112.3(7) . .
N1 C5 C8 108.5(6) . .
C7 C5 C8 114.1(9) . .
N1 C5 H5 107.2 . .
C7 C5 H5 107.2 . .
C8 C5 H5 107.2 . .
C10 C6 C13 108.5(9) . .
C10 C6 C11 108.7(7) . .
C13 C6 C11 105.8(10) . .
C10 C6 H6 111.2 . .
C13 C6 H6 111.2 . .
C11 C6 H6 111.2 . .
C5 C7 H7A 109.5 . .
C5 C7 H7B 109.5 . .
H7A C7 H7B 109.5 . .
C5 C7 H7C 109.5 . .
H7A C7 H7C 109.5 . .
H7B C7 H7C 109.5 . .
O6 C8 O5 126.1(7) . .
O6 C8 C5 115.7(8) . .
O5 C8 C5 118.0(7) . .
O7 C9 N1 127.0(9) . .
O7 C9 C4 124.3(12) . .
N1 C9 C4 108.7(9) . .
C6 C10 C4 111.6(12) . .
C6 C10 C2 110.0(9) . .
C4 C10 C2 107.6(8) . .
C6 C10 H10 109.2 . .
C4 C10 H10 109.2 . .
C2 C10 H10 109.2 . .
C1 C11 C6 113.6(7) . .
C1 C11 H11 123.2 . .
C6 C11 H11 123.2 . .
O8 C12 N2 121.5(12) . .
O8 C12 C14 128.8(11) . .
N2 C12 C14 109.6(11) . .
C6 C13 C3 113.0(8) . .
C6 C13 C14 107.6(7) . .
C3 C13 C14 102.1(9) . .
C6 C13 H13 111.2 . .
C3 C13 H13 111.2 . .
C14 C13 H13 111.2 . .
C12 C14 C16 112.6(12) . .
C12 C14 C13 104.7(7) . .
C16 C14 C13 110.3(10) . .
C12 C14 H14 109.7 . .
C16 C14 H14 109.7 . .
C13 C14 H14 109.7 . .
C18 C15 N2 115.4(11) . .
C18 C15 C17 119.1(16) . .
N2 C15 C17 109.7(9) . .
C18 C15 H15 103.4 . .
N2 C15 H15 103.4 . .
C17 C15 H15 103.4 . .
C14 C16 C4 107.4(12) . .
C14 C16 C1 106.9(7) . .
C4 C16 C1 108.1(10) . .
C14 C16 H16 111.4 . .
C4 C16 H16 111.4 . .
C1 C16 H16 111.4 . .
O2 C17 O1 130.2(11) . .
O2 C17 C15 117.3(12) . .
O1 C17 C15 112.5(10) . .
C15 C18 H18A 109.5 . .
C15 C18 H18B 109.5 . .
H18A C18 H18B 109.5 . .
C15 C18 H18C 109.5 . .
H18A C18 H18C 109.5 . .
H18B C18 H18C 109.5 . .
O14 C19 O13 125.5(6) . .
O14 C19 C20 119.0(6) . .
O13 C19 C20 115.3(6) . .
N3 C20 C21 111.8(6) . .
N3 C20 C19 107.6(5) . .
C21 C20 C19 113.1(6) . .
N3 C20 H20 108.0 . .
C21 C20 H20 108.0 . .
C19 C20 H20 108.0 . .
C20 C21 H21A 109.5 . .
C20 C21 H21B 109.5 . .
H21A C21 H21B 109.5 . .
C20 C21 H21C 109.5 . .
H21A C21 H21C 109.5 . .
H21B C21 H21C 109.5 . .
O15 C22 N3 125.1(6) . .
O15 C22 C23 125.5(6) . .
N3 C22 C23 109.4(6) . .
C22 C23 C29 110.8(6) . .
C22 C23 C24 104.1(6) . .
C29 C23 C24 110.4(6) . .
C22 C23 H23 110.4 . .
C29 C23 H23 110.4 . .
C24 C23 H23 110.4 . .
C25 C24 C23 105.7(5) . .
C25 C24 C26 109.0(5) . .
C23 C24 C26 109.8(5) . .
C25 C24 H24 110.8 . .
C23 C24 H24 110.8 . .
C26 C24 H24 110.8 . .
O12 C25 N3 122.2(6) . .
O12 C25 C24 129.7(6) . .
N3 C25 C24 108.1(5) . .
C31 C26 C27 109.3(6) . .
C31 C26 C24 105.5(5) . .
C27 C26 C24 105.1(5) . .
C31 C26 H26 112.2 . .
C27 C26 H26 112.2 . .
C24 C26 H26 112.2 . .
C26 C27 C32 109.8(6) . .
C26 C27 C28 109.5(5) . .
C32 C27 C28 105.1(6) . .
C26 C27 H27 110.8 . .
C32 C27 H27 110.8 . .
C28 C27 H27 110.8 . .
C33 C28 C29 109.7(6) . .
C33 C28 C27 104.2(6) . .
C29 C28 C27 110.9(6) . .
C33 C28 H28 110.6 . .
C29 C28 H28 110.6 . .
C27 C28 H28 110.6 . .
C30 C29 C23 107.0(6) . .
C30 C29 C28 106.0(6) . .
C23 C29 C28 106.6(6) . .
C30 C29 H29 112.3 . .
C23 C29 H29 112.3 . .
C28 C29 H29 112.3 . .
C31 C30 C29 114.6(6) . .
C31 C30 H30 122.7 . .
C29 C30 H30 122.7 . .
C30 C31 C26 117.6(6) . .
C30 C31 H31 121.2 . .
C26 C31 H31 121.2 . .
O11 C32 N4 125.2(8) . .
O11 C32 C27 127.9(7) . .
N4 C32 C27 106.9(7) . .
O16 C33 N4 123.7(8) . .
O16 C33 C28 126.4(9) . .
N4 C33 C28 109.9(6) . .
N4 C34 C36 108.8(7) . .
N4 C34 C35 107.0(8) . .
C36 C34 C35 110.5(7) . .
N4 C34 H34 110.2 . .
C36 C34 H34 110.2 . .
C35 C34 H34 110.2 . .
C34 C35 H35A 109.5 . .
C34 C35 H35B 109.5 . .
H35A C35 H35B 109.5 . .
C34 C35 H35C 109.5 . .
H35A C35 H35C 109.5 . .
H35B C35 H35C 109.5 . .
O9 C36 O10 127.4(8) . .
O9 C36 C34 118.9(7) . .
O10 C36 C34 113.2(7) . .
O23 Cl1 O22 110.3(11) . .
O23 Cl1 O21 110.5(13) . .
O22 Cl1 O21 107.9(14) . .
O23 Cl1 O20 134.5(14) . .
O22 Cl1 O20 86.7(8) . .
O21 Cl1 O20 102.9(10) . .

loop_
_geom_bond_atom_site_label_1
_geom_bond_atom_site_label_2
_geom_bond_distance
_geom_bond_site_symmetry_2
Cu1 O1 1.975(11) .
Cu1 O1 1.975(11) 4
Cu1 O9 2.011(6) 4
Cu1 O9 2.011(6) .
Cu1 O17 2.074(14) .
Cu1 Cu2 2.580(2) .
Cu2 O2 1.914(6) 4
Cu2 O2 1.914(6) .
Cu2 O10 1.917(5) 4
Cu2 O10 1.917(5) .
Cu2 O19A 2.295(18) .
Cu3 O13 1.916(4) 4
Cu3 O13 1.916(4) .
Cu3 O6 1.933(5) 4
Cu3 O6 1.933(5) .
Cu3 O19B 2.38(2) .
Cu3 Cu4 2.5691(18) .
Cu4 O5 1.962(6) 4
Cu4 O5 1.962(6) .
Cu4 O14 1.980(5) 4
Cu4 O14 1.980(5) .
Cu4 O18 2.140(8) .
O1 C17 1.240(16) .
O2 C17 1.229(12) .
O3 C3 1.159(11) .
O4 C2 1.188(18) .
O5 C8 1.253(11) .
O6 C8 1.247(10) .
O7 C9 1.212(12) .
O8 C12 1.206(15) .
O9 C36 1.255(11) .
O10 C36 1.277(10) .
O11 C32 1.180(10) .
O12 C25 1.218(8) .
O13 C19 1.286(8) .
O14 C19 1.221(8) .
O15 C22 1.227(9) .
O16 C33 1.221(9) .
O17 H17 0.8400 .
O18 H18 0.8400 .
N1 C9 1.343(14) .
N1 C2 1.390(12) .
N1 C5 1.452(12) .
N2 C3 1.369(13) .
N2 C12 1.404(11) .
N2 C15 1.504(17) .
N3 C22 1.360(9) .
N3 C25 1.420(8) .
N3 C20 1.467(9) .
N4 C33 1.364(12) .
N4 C32 1.403(10) .
N4 C34 1.462(12) .
C1 C11 1.321(14) .
C1 C16 1.521(12) .
C1 H1 0.9500 .
C2 C10 1.56(2) .
C3 C13 1.533(12) .
C4 C10 1.505(17) .
C4 C16 1.51(2) .
C4 C9 1.539(12) .
C4 H4 1.0000 .
C5 C7 1.517(13) .
C5 C8 1.541(10) .
C5 H5 1.0000 .
C6 C10 1.487(13) .
C6 C13 1.492(17) .
C6 C11 1.575(10) .
C6 H6 1.0000 .
C7 H7A 0.9800 .
C7 H7B 0.9800 .
C7 H7C 0.9800 .
C10 H10 1.0000 .
C11 H11 0.9500 .
C12 C14 1.481(15) .
C13 C14 1.602(19) .
C13 H13 1.0000 .
C14 C16 1.508(12) .
C14 H14 1.0000 .
C15 C18 1.481(19) .
C15 C17 1.540(16) .
C15 H15 1.0000 .
C16 H16 1.0000 .
C18 H18A 0.9800 .
C18 H18B 0.9800 .
C18 H18C 0.9800 .
C19 C20 1.558(9) .
C20 C21 1.496(11) .
C20 H20 1.0000 .
C21 H21A 0.9800 .
C21 H21B 0.9800 .
C21 H21C 0.9800 .
C22 C23 1.516(9) .
C23 C29 1.542(11) .
C23 C24 1.543(9) .
C23 H23 1.0000 .
C24 C25 1.488(9) .
C24 C26 1.562(10) .
C24 H24 1.0000 .
C26 C31 1.492(9) .
C26 C27 1.540(9) .
C26 H26 1.0000 .
C27 C32 1.543(11) .
C27 C28 1.547(9) .
C27 H27 1.0000 .
C28 C33 1.515(11) .
C28 C29 1.542(10) .
C28 H28 1.0000 .
C29 C30 1.526(10) .
C29 H29 1.0000 .
C30 C31 1.280(10) .
C30 H30 0.9500 .
C31 H31 0.9500 .
C34 C36 1.544(10) .
C34 C35 1.586(13) .
C34 H34 1.0000 .
C35 H35A 0.9800 .
C35 H35B 0.9800 .
C35 H35C 0.9800 .
Cl1 O23 1.253(11) .
Cl1 O22 1.352(11) .
Cl1 O21 1.426(16) .
Cl1 O20 1.620(10) .

loop_
_geom_torsion_atom_site_label_1
_geom_torsion_atom_site_label_2
_geom_torsion_atom_site_label_3
_geom_torsion_atom_site_label_4
_geom_torsion
_geom_torsion_site_symmetry_1
_geom_torsion_site_symmetry_4
O1 Cu1 Cu2 O2 -176.9(2) . 4
O1 Cu1 Cu2 O2 3.1(2) 4 4
O9 Cu1 Cu2 O2 -85.8(3) 4 4
O9 Cu1 Cu2 O2 94.2(3) . 4
O17 Cu1 Cu2 O2 93.83(15) . 4
O1 Cu1 Cu2 O2 3.1(2) . .
O1 Cu1 Cu2 O2 -176.9(2) 4 .
O9 Cu1 Cu2 O2 94.2(3) 4 .
O9 Cu1 Cu2 O2 -85.8(3) . .
O17 Cu1 Cu2 O2 -86.17(15) . .
O1 Cu1 Cu2 O10 -87.6(3) . 4
O1 Cu1 Cu2 O10 92.4(3) 4 4
O9 Cu1 Cu2 O10 3.4(3) 4 4
O9 Cu1 Cu2 O10 -176.6(3) . 4
O17 Cu1 Cu2 O10 -176.93(18) . 4
O1 Cu1 Cu2 O10 92.4(3) . .
O1 Cu1 Cu2 O10 -87.6(3) 4 .
O9 Cu1 Cu2 O10 -176.6(3) 4 .
O9 Cu1 Cu2 O10 3.4(3) . .
O17 Cu1 Cu2 O10 3.07(18) . .
O1 Cu1 Cu2 O19A -90.7(2) . .
O1 Cu1 Cu2 O19A 89.3(2) 4 .
O9 Cu1 Cu2 O19A 0.3(2) 4 .
O9 Cu1 Cu2 O19A -179.7(2) . .
O17 Cu1 Cu2 O19A 0(100) . .
O13 Cu3 Cu4 O5 -90.1(2) 4 4
O13 Cu3 Cu4 O5 89.9(2) . 4
O6 Cu3 Cu4 O5 0.9(2) 4 4
O6 Cu3 Cu4 O5 -179.1(2) . 4
O19B Cu3 Cu4 O5 -32.06(15) . 4
O13 Cu3 Cu4 O5 89.9(2) 4 .
O13 Cu3 Cu4 O5 -90.1(2) . .
O6 Cu3 Cu4 O5 -179.1(2) 4 .
O6 Cu3 Cu4 O5 0.9(2) . .
O19B Cu3 Cu4 O5 147.94(15) . .
O13 Cu3 Cu4 O14 1.2(2) 4 4
O13 Cu3 Cu4 O14 -178.8(2) . 4
O6 Cu3 Cu4 O14 92.2(2) 4 4
O6 Cu3 Cu4 O14 -87.8(2) . 4
O19B Cu3 Cu4 O14 59.28(15) . 4
O13 Cu3 Cu4 O14 -178.8(2) 4 .
O13 Cu3 Cu4 O14 1.2(2) . .
O6 Cu3 Cu4 O14 -87.8(2) 4 .
O6 Cu3 Cu4 O14 92.2(2) . .
O19B Cu3 Cu4 O14 -120.72(15) . .
O13 Cu3 Cu4 O18 121.93(13) 4 .
O13 Cu3 Cu4 O18 -58.07(13) . .
O6 Cu3 Cu4 O18 -147.07(14) 4 .
O6 Cu3 Cu4 O18 32.93(14) . .
O19B Cu3 Cu4 O18 0(100) . .
O1 Cu1 O1 C17 -5.0(6) 4 .
O9 Cu1 O1 C17 -85.8(7) 4 .
O9 Cu1 O1 C17 76.0(7) . .
O17 Cu1 O1 C17 175.0(6) . .
Cu2 Cu1 O1 C17 -5.0(6) . .
O2 Cu2 O2 C17 -2.1(6) 4 .
O10 Cu2 O2 C17 88.0(6) 4 .
O10 Cu2 O2 C17 -92.3(6) . .
O19A Cu2 O2 C17 177.9(6) . .
Cu1 Cu2 O2 C17 -2.1(6) . .
O5 Cu4 O5 C8 -3.2(5) 4 .
O14 Cu4 O5 C8 79.4(6) 4 .
O14 Cu4 O5 C8 -85.4(6) . .
O18 Cu4 O5 C8 176.8(5) . .
Cu3 Cu4 O5 C8 -3.2(5) . .
O13 Cu3 O6 C8 -86.7(5) 4 .
O13 Cu3 O6 C8 88.7(5) . .
O6 Cu3 O6 C8 1.0(5) 4 .
O19B Cu3 O6 C8 -179.0(5) . .
Cu4 Cu3 O6 C8 1.0(5) . .
O1 Cu1 O9 C36 -93.0(10) . .
O1 Cu1 O9 C36 78.6(10) 4 .
O9 Cu1 O9 C36 -7.0(9) 4 .
O17 Cu1 O9 C36 173.0(9) . .
Cu2 Cu1 O9 C36 -7.0(9) . .
O2 Cu2 O10 C36 -85.1(8) 4 .
O2 Cu2 O10 C36 83.0(8) . .
O10 Cu2 O10 C36 179(4) 4 .
O19A Cu2 O10 C36 178.9(8) . .
Cu1 Cu2 O10 C36 -1.1(8) . .
O13 Cu3 O13 C19 -1.3(4) 4 .
O6 Cu3 O13 C19 86.0(4) 4 .
O6 Cu3 O13 C19 -88.5(4) . .
O19B Cu3 O13 C19 178.7(4) . .
Cu4 Cu3 O13 C19 -1.3(4) . .
O5 Cu4 O14 C19 -84.6(5) 4 .
O5 Cu4 O14 C19 81.0(5) . .
O14 Cu4 O14 C19 -1.6(5) 4 .
O18 Cu4 O14 C19 178.4(5) . .
Cu3 Cu4 O14 C19 -1.6(5) . .
C9 N1 C2 O4 -167.8(10) . .
C5 N1 C2 O4 2.0(14) . .
C9 N1 C2 C10 4.2(9) . .
C5 N1 C2 C10 174.0(6) . .
C12 N2 C3 O3 173.8(10) . .
C15 N2 C3 O3 10.7(17) . .
C12 N2 C3 C13 -13.9(12) . .
C15 N2 C3 C13 -176.9(8) . .
C9 N1 C5 C7 -125.1(8) . .
C2 N1 C5 C7 65.5(9) . .
C9 N1 C5 C8 107.9(7) . .
C2 N1 C5 C8 -61.5(9) . .
Cu3 O6 C8 O5 -4.0(9) . .
Cu3 O6 C8 C5 -178.7(4) . .
Cu4 O5 C8 O6 5.3(10) . .
Cu4 O5 C8 C5 179.9(4) . .
N1 C5 C8 O6 -37.5(9) . .
C7 C5 C8 O6 -163.5(7) . .
N1 C5 C8 O5 147.3(7) . .
C7 C5 C8 O5 21.3(10) . .
C2 N1 C9 O7 171.9(8) . .
C5 N1 C9 O7 1.9(12) . .
C2 N1 C9 C4 -7.5(9) . .
C5 N1 C9 C4 -177.5(6) . .
C10 C4 C9 O7 -172.2(8) . .
C16 C4 C9 O7 -53.8(11) . .
C10 C4 C9 N1 7.3(9) . .
C16 C4 C9 N1 125.6(9) . .
C13 C6 C10 C4 63.9(10) . .
C11 C6 C10 C4 -50.8(12) . .
C13 C6 C10 C2 -176.8(9) . .
C11 C6 C10 C2 68.5(13) . .
C16 C4 C10 C6 -3.5(11) . .
C9 C4 C10 C6 116.0(9) . .
C16 C4 C10 C2 -124.3(8) . .
C9 C4 C10 C2 -4.8(9) . .
O4 C2 C10 C6 51.3(14) . .
N1 C2 C10 C6 -120.7(9) . .
O4 C2 C10 C4 173.0(9) . .
N1 C2 C10 C4 1.0(9) . .
C16 C1 C11 C6 -0.2(13) . .
C10 C6 C11 C1 55.3(14) . .
C13 C6 C11 C1 -61.1(10) . .
C3 N2 C12 O8 -166.6(13) . .
C15 N2 C12 O8 -2.7(18) . .
C3 N2 C12 C14 10.2(13) . .
C15 N2 C12 C14 174.1(8) . .
C10 C6 C13 C3 -170.2(9) . .
C11 C6 C13 C3 -53.7(10) . .
C10 C6 C13 C14 -58.2(10) . .
C11 C6 C13 C14 58.3(8) . .
O3 C3 C13 C6 -62.1(15) . .
N2 C3 C13 C6 126.7(11) . .
O3 C3 C13 C14 -177.4(12) . .
N2 C3 C13 C14 11.3(10) . .
O8 C12 C14 C16 54.4(18) . .
N2 C12 C14 C16 -122.1(10) . .
O8 C12 C14 C13 174.2(14) . .
N2 C12 C14 C13 -2.3(11) . .
C6 C13 C14 C12 -124.4(8) . .
C3 C13 C14 C12 -5.2(10) . .
C6 C13 C14 C16 -3.0(11) . .
C3 C13 C14 C16 116.2(10) . .
C3 N2 C15 C18 -123.4(15) . .
C12 N2 C15 C18 74.8(16) . .
C3 N2 C15 C17 98.7(13) . .
C12 N2 C15 C17 -63.1(13) . .
C12 C14 C16 C4 177.3(9) . .
C13 C14 C16 C4 60.7(9) . .
C12 C14 C16 C1 61.5(15) . .
C13 C14 C16 C1 -55.1(15) . .
C10 C4 C16 C14 -57.5(10) . .
C9 C4 C16 C14 -171.4(8) . .
C10 C4 C16 C1 57.5(10) . .
C9 C4 C16 C1 -56.4(11) . .
C11 C1 C16 C14 58.8(16) . .
C11 C1 C16 C4 -56.5(11) . .
Cu2 O2 C17 O1 -1.6(13) . .
Cu2 O2 C17 C15 179.0(6) . .
Cu1 O1 C17 O2 5.6(13) . .
Cu1 O1 C17 C15 -175.0(6) . .
C18 C15 C17 O2 -165.1(10) . .
N2 C15 C17 O2 -28.9(14) . .
C18 C15 C17 O1 15.5(14) . .
N2 C15 C17 O1 151.7(10) . .
Cu4 O14 C19 O13 1.2(9) . .
Cu4 O14 C19 C20 176.2(4) . .
Cu3 O13 C19 O14 0.5(8) . .
Cu3 O13 C19 C20 -174.7(4) . .
C22 N3 C20 C21 -118.4(8) . .
C25 N3 C20 C21 69.4(8) . .
C22 N3 C20 C19 116.8(7) . .
C25 N3 C20 C19 -55.4(8) . .
O14 C19 C20 N3 144.3(6) . .
O13 C19 C20 N3 -40.2(8) . .
O14 C19 C20 C21 20.3(9) . .
O13 C19 C20 C21 -164.2(6) . .
C25 N3 C22 O15 176.6(8) . .
C20 N3 C22 O15 3.7(12) . .
C25 N3 C22 C23 -3.1(8) . .
C20 N3 C22 C23 -176.0(6) . .
O15 C22 C23 C29 -59.1(10) . .
N3 C22 C23 C29 120.6(6) . .
O15 C22 C23 C24 -177.9(8) . .
N3 C22 C23 C24 1.9(8) . .
C22 C23 C24 C25 -0.1(7) . .
C29 C23 C24 C25 -119.1(6) . .
C22 C23 C24 C26 117.3(6) . .
C29 C23 C24 C26 -1.8(7) . .
C22 N3 C25 O12 -178.2(6) . .
C20 N3 C25 O12 -5.2(9) . .
C22 N3 C25 C24 3.0(7) . .
C20 N3 C25 C24 176.0(5) . .
C23 C24 C25 O12 179.7(7) . .
C26 C24 C25 O12 61.8(9) . .
C23 C24 C25 N3 -1.6(7) . .
C26 C24 C25 N3 -119.5(5) . .
C25 C24 C26 C31 62.6(6) . .
C23 C24 C26 C31 -52.6(7) . .
C25 C24 C26 C27 178.1(5) . .
C23 C24 C26 C27 62.8(6) . .
C31 C26 C27 C32 -64.4(7) . .
C24 C26 C27 C32 -177.2(5) . .
C31 C26 C27 C28 50.4(8) . .
C24 C26 C27 C28 -62.4(7) . .
C26 C27 C28 C33 -116.2(7) . .
C32 C27 C28 C33 1.6(7) . .
C26 C27 C28 C29 1.8(8) . .
C32 C27 C28 C29 119.6(6) . .
C22 C23 C29 C30 -60.7(7) . .
C24 C23 C29 C30 54.1(7) . .
C22 C23 C29 C28 -173.9(5) . .
C24 C23 C29 C28 -59.0(7) . .
C33 C28 C29 C30 60.2(7) . .
C27 C28 C29 C30 -54.3(8) . .
C33 C28 C29 C23 174.0(6) . .
C27 C28 C29 C23 59.5(8) . .
C23 C29 C30 C31 -53.9(8) . .
C28 C29 C30 C31 59.6(8) . .
C29 C30 C31 C26 -5.3(10) . .
C27 C26 C31 C30 -52.1(9) . .
C24 C26 C31 C30 60.5(8) . .
C33 N4 C32 O11 177.6(7) . .
C34 N4 C32 O11 3.6(11) . .
C33 N4 C32 C27 -0.7(8) . .
C34 N4 C32 C27 -174.7(6) . .
C26 C27 C32 O11 -61.4(9) . .
C28 C27 C32 O11 -179.0(7) . .
C26 C27 C32 N4 116.9(6) . .
C28 C27 C32 N4 -0.7(7) . .
C32 N4 C33 O16 -175.9(8) . .
C34 N4 C33 O16 -2.2(13) . .
C32 N4 C33 C28 1.8(9) . .
C34 N4 C33 C28 175.5(6) . .
C29 C28 C33 O16 56.8(11) . .
C27 C28 C33 O16 175.6(8) . .
C29 C28 C33 N4 -120.9(7) . .
C27 C28 C33 N4 -2.1(8) . .
C33 N4 C34 C36 -53.2(11) . .
C32 N4 C34 C36 120.2(8) . .
C33 N4 C34 C35 66.3(9) . .
C32 N4 C34 C35 -120.4(8) . .
Cu1 O9 C36 O10 9.2(18) . .
Cu1 O9 C36 C34 -179.9(8) . .
Cu2 O10 C36 O9 -4.4(16) . .
Cu2 O10 C36 C34 -175.7(7) . .
N4 C34 C36 O9 145.0(10) . .
C35 C34 C36 O9 27.9(15) . .
N4 C34 C36 O10 -42.8(13) . .
C35 C34 C36 O10 -160.0(9) . .

loop_
_platon_squeeze_void_nr
_platon_squeeze_void_average_x
_platon_squeeze_void_average_y
_platon_squeeze_void_average_z
_platon_squeeze_void_volume
_platon_squeeze_void_count_electrons
_platon_squeeze_void_content
1 0.000 0.000 -0.004 2543 427 ' '
2 0.333 0.667 0.274 84 49 ' '
3 0.667 0.333 0.726 84 49 ' '
